data_7155813
loop_
_publ_author_name
'Kowalczyk, Dorota'
'Albrecht, Lukasz'

_publ_section_title
;
 Organocatalytic cis-Selective Approach to Bicyclic \d-Lactones
;
_journal_name_full 'Org. Biomol. Chem.'
_journal_paper_doi 10.1039/C7OB01570D
_journal_year 2017
_chemical_absolute_configuration ad
_chemical_formula_moiety 'C25 H23 Cl O4'
_chemical_formula_sum 'C25 H23 Cl O4'
_chemical_formula_weight 422.88
_chemical_name_systematic
'3-[2-(4-Chlorophenyl)-2-oxoethyl]- 7,7-dimethyl-4-phenyl-4,6,7,8-tetrahydro-2H-chromene-2,5(3H)-dione'
_space_group_crystal_system orthorhombic
_space_group_IT_number 19
_space_group_name_Hall 'P 2ac 2ab'
_space_group_name_H-M_alt 'P 21 21 21'
_symmetry_space_group_name_Hall 'P 2ac 2ab'
_symmetry_space_group_name_H-M 'P 21 21 21'
_atom_sites_solution_hydrogens geom
_atom_sites_solution_primary dual
_audit_creation_date 2017-06-14
_audit_creation_method
;
Olex2 1.2-ac3
(compiled 2017.01.05 svn.r3372 for Rigaku Oxford Diffraction, GUI svn.r5289)
;
_audit_update_record
;
2017-06-14 deposited with the CCDC.
2017-08-11 downloaded from the CCDC.
;
_cell_angle_alpha 90
_cell_angle_beta 90
_cell_angle_gamma 90
_cell_formula_units_Z 4
_cell_length_a 5.8155(2)
_cell_length_b 11.5974(3)
_cell_length_c 31.3321(10)
_cell_measurement_reflns_used 8211
_cell_measurement_temperature 100.00(10)
_cell_measurement_theta_max 78.5300
_cell_measurement_theta_min 4.0520
_cell_volume 2113.18(11)
_computing_cell_refinement 'CrysAlisPro 1.171.39.16b (Rigaku OD, 2015)'
_computing_data_collection 'CrysAlisPro 1.171.39.16b (Rigaku OD, 2015)'
_computing_data_reduction 'CrysAlisPro 1.171.39.16b (Rigaku OD, 2015)'
_computing_molecular_graphics 'Olex2 (Dolomanov et al., 2009)'
_computing_publication_material 'Olex2 (Dolomanov et al., 2009)'
_computing_structure_refinement 'ShelXL (Sheldrick, 2015)'
_computing_structure_solution 'ShelXT (Sheldrick, 2015)'
_diffrn_ambient_environment N~2~
_diffrn_ambient_temperature 100.00(10)
_diffrn_detector 'CCD plate'
_diffrn_detector_type 'Pilatus 300K'
_diffrn_measured_fraction_theta_full 0.998
_diffrn_measured_fraction_theta_max 0.991
_diffrn_measurement_details
;
List of Runs (angles in degrees, time in seconds):

  # Type    Start    End  Width  t~exp~   \w     \q     \k     \f   Frames
#--------------------------------------------------------------------------
  1  \w    -92.00 -28.00   0.50   16.00    --  -84.25 125.00  30.00  128
  2  \w    -27.00  42.00   0.50    7.00    --    0.00  92.00 177.00  138
  3  \w     87.00 167.00   0.50   16.00    --  105.75  77.00  90.00  160
  4  \w    131.00 167.00   0.50   16.00    --  105.75  77.00  60.00   72
  5  \w     86.00 117.00   0.50   16.00    --  105.75  77.00  60.00   62
  6  \w     86.00 120.00   0.50   16.00    --  105.75  77.00 -30.00   68
  7  \w    143.00 168.00   0.50   16.00    --  105.75  77.00  30.00   50
  8  \w    134.00 168.00   0.50   16.00    --  105.75  77.00 -30.00   68
  9  \w     86.00 132.00   0.50   16.00    --  105.75  77.00  30.00   92
 10  \w    -33.00  -7.00   0.50    7.00    --    0.00   0.00 -60.00   52
 11  \w    -49.00   2.00   0.50    7.00    --    0.00   0.00-150.00  102
 12  \w   -136.00-105.00   0.50   16.00    --  -84.25 -77.00 120.00   62
 13  \w    -45.00 -15.00   0.50   16.00    --  -84.25  38.00-180.00   60
 14  \w    -38.00 -11.00   0.50   16.00    --  -84.25  38.00 120.00   54
 15  \w     42.00 118.00   0.50   16.00    --  105.75 -77.00 150.00  152
 16  \w     48.00  90.00   0.50   16.00    --  105.75 -57.00  60.00   84
 17  \w    151.00 176.00   0.50   16.00    --  105.75 125.00-120.00   50
 18  \w     32.00  60.00   0.50   16.00    --  105.75 -38.00-180.00   56
 19  \w     91.00 118.00   0.50   16.00    --  105.75 125.00-120.00   54
 20  \w     67.00  96.00   0.50   16.00    --  105.75 -19.00 -90.00   58
 21  \w    -70.00  13.00   0.50    7.00    --    0.00 -57.00  60.00  166
 22  \w    -49.00   8.00   0.50    7.00    --    0.00   0.00 -90.00  114
 23  \w    -20.00  64.00   0.50    7.00    --    0.00  77.00   0.00  168
 24  \w   -148.00-123.00   0.50   16.00    --  -84.25 -77.00 -30.00   50
 25  \w   -157.00 -79.00   0.50   16.00    --  -84.25 -19.00-150.00  156
;
_diffrn_measurement_device 'four-circle diffractometer'
_diffrn_measurement_device_type 'XtaLAB Synergy, Dualflex, Pilatus 300K'
_diffrn_measurement_method '\w scans'
_diffrn_orient_matrix_type 'CrysAlisPro convention (1999,Acta A55,543-557)'
_diffrn_orient_matrix_UB_11 -0.2313818000
_diffrn_orient_matrix_UB_12 0.0105050000
_diffrn_orient_matrix_UB_13 0.0235780000
_diffrn_orient_matrix_UB_21 -0.1238292000
_diffrn_orient_matrix_UB_22 -0.0543245000
_diffrn_orient_matrix_UB_23 -0.0385504000
_diffrn_orient_matrix_UB_31 0.0356206000
_diffrn_orient_matrix_UB_32 -0.1207665000
_diffrn_orient_matrix_UB_33 0.0194091000
_diffrn_radiation_monochromator mirror
_diffrn_radiation_probe x-ray
_diffrn_radiation_type CuK\a
_diffrn_radiation_wavelength 1.54184
_diffrn_reflns_av_R_equivalents 0.0636
_diffrn_reflns_av_unetI/netI 0.0443
_diffrn_reflns_Laue_measured_fraction_full 0.998
_diffrn_reflns_Laue_measured_fraction_max 0.991
_diffrn_reflns_limit_h_max 7
_diffrn_reflns_limit_h_min -6
_diffrn_reflns_limit_k_max 13
_diffrn_reflns_limit_k_min -14
_diffrn_reflns_limit_l_max 38
_diffrn_reflns_limit_l_min -38
_diffrn_reflns_number 15558
_diffrn_reflns_point_group_measured_fraction_full 0.997
_diffrn_reflns_point_group_measured_fraction_max 0.981
_diffrn_reflns_theta_full 68.000
_diffrn_reflns_theta_max 72.098
_diffrn_reflns_theta_min 4.065
_diffrn_source 'micro-focus sealed X-ray tube'
_diffrn_source_type 'PhotonJet (Cu) X-ray Source'
_exptl_absorpt_coefficient_mu 1.840
_exptl_absorpt_correction_T_max 1.000
_exptl_absorpt_correction_T_min 0.480
_exptl_absorpt_correction_type gaussian
_exptl_absorpt_process_details
;
CrysAlisPro 1.171.39.16b (Rigaku Oxford Diffraction, 2015)
Numerical absorption correction based on gaussian integration over
            a multifaceted crystal model
Empirical absorption correction using spherical harmonics,
 implemented in SCALE3 ABSPACK scaling algorithm.
;
_exptl_crystal_colour 'clear colourless'
_exptl_crystal_colour_lustre clear
_exptl_crystal_colour_primary colourless
_exptl_crystal_density_diffrn 1.329
_exptl_crystal_description needle
_exptl_crystal_F_000 888
_exptl_crystal_size_max 0.434
_exptl_crystal_size_mid 0.024
_exptl_crystal_size_min 0.024
_refine_diff_density_max 0.920
_refine_diff_density_min -0.281
_refine_diff_density_rms 0.111
_refine_ls_abs_structure_details
;
 Flack x determined using 1311 quotients [(I+)-(I-)]/[(I+)+(I-)]
 (Parsons, Flack and Wagner, Acta Cryst. B69 (2013) 249-259).
;
_refine_ls_abs_structure_Flack 0.022(13)
_refine_ls_extinction_method none
_refine_ls_goodness_of_fit_ref 1.097
_refine_ls_hydrogen_treatment constr
_refine_ls_matrix_type full
_refine_ls_number_parameters 273
_refine_ls_number_reflns 4088
_refine_ls_number_restraints 0
_refine_ls_restrained_S_all 1.097
_refine_ls_R_factor_all 0.0686
_refine_ls_R_factor_gt 0.0615
_refine_ls_shift/su_max 0.000
_refine_ls_shift/su_mean 0.000
_refine_ls_structure_factor_coef Fsqd
_refine_ls_weighting_details 'w=1/[\s^2^(Fo^2^)+(0.1049P)^2^+0.5808P] where P=(Fo^2^+2Fc^2^)/3'
_refine_ls_weighting_scheme calc
_refine_ls_wR_factor_gt 0.1553
_refine_ls_wR_factor_ref 0.1593
_reflns_Friedel_coverage 0.691
_reflns_Friedel_fraction_full 0.997
_reflns_Friedel_fraction_max 0.967
_reflns_number_gt 3620
_reflns_number_total 4088
_reflns_threshold_expression 'I > 2\s(I)'
_cod_data_source_file c7ob01570d2.cif
_cod_data_source_block la_dk_179_3
_cod_database_code 7155813
_shelx_shelxl_version_number 2016/6
_chemical_oxdiff_formula 'C25 H20 O4 Cl'
_shelx_space_group_comment
;
The symmetry employed for this shelxl refinement is uniquely defined
by the following loop, which should always be used as a source of
symmetry information in preference to the above space-group names.
They are only intended as comments.
;
_diffrn_oxdiff_ac3_digest_frames
;
012478ae837d01ebb7538ea3d3fd537b3802276b2bf
;
_reflns_odcompleteness_completeness 99.73
_reflns_odcompleteness_iscentric 1
_reflns_odcompleteness_theta 66.97
_olex2_refinement_description
;
1. Fixed Uiso
 At 1.2 times of:
  All C(H) groups, All C(H,H) groups
 At 1.5 times of:
  All C(H,H,H) groups
2.a Ternary CH refined with riding coordinates:
 C10(H10), C17(H17)
2.b Secondary CH2 refined with riding coordinates:
 C3(H3A,H3B), C7(H7A,H7B), C18(H18A,H18B)
2.c Aromatic/amide H refined with riding coordinates:
 C12(H12), C13(H13), C15(H15), C16(H16), C21(H21), C22(H22), C23(H23),
 C24(H24), C25(H25)
2.d Idealised Me refined as rotating group:
 C5(H5A,H5B,H5C), C6(H6A,H6B,H6C)
;
_olex2_submission_special_instructions 'No special instructions were received'
_oxdiff_exptl_absorpt_empirical_details
;
Empirical correction (ABSPACK) includes:
- Absorption correction using spherical harmonics
- Frame scaling
- Detector area scaling
;
_oxdiff_exptl_absorpt_empirical_full_max 1.693
_oxdiff_exptl_absorpt_empirical_full_min 0.623

loop_
_space_group_symop_operation_xyz
'x, y, z'
'-x+1/2, -y, z+1/2'
'-x, y+1/2, -z+1/2'
'x+1/2, -y+1/2, -z'

loop_
_atom_site_label
_atom_site_type_symbol
_atom_site_fract_x
_atom_site_fract_y
_atom_site_fract_z
_atom_site_U_iso_or_equiv
_atom_site_adp_type
_atom_site_occupancy
_atom_site_site_symmetry_order
_atom_site_calc_flag
_atom_site_refinement_flags_posn
Cl1 Cl 1.0953(2) 0.17986(10) 0.44794(3) 0.0307(3) Uani 1 1 d .
O1 O 1.0752(5) 0.6958(3) 0.36327(9) 0.0264(7) Uani 1 1 d .
O2 O 0.9692(5) 0.6465(3) 0.29799(10) 0.0254(7) Uani 1 1 d .
O3 O 0.3328(5) 0.3962(3) 0.27885(10) 0.0276(7) Uani 1 1 d .
O4 O 0.6945(6) 0.8796(3) 0.37636(10) 0.0282(7) Uani 1 1 d .
C1 C 0.9209(8) 0.6678(4) 0.34031(13) 0.0214(9) Uani 1 1 d .
C2 C 0.8178(8) 0.5809(4) 0.27392(14) 0.0226(9) Uani 1 1 d .
C3 C 0.8804(8) 0.5799(4) 0.22829(14) 0.0251(9) Uani 1 1 d .
H3A H 1.018013 0.533734 0.224656 0.030 Uiso 1 1 calc R
H3B H 0.916704 0.658066 0.219530 0.030 Uiso 1 1 calc R
C4 C 0.6922(8) 0.5326(4) 0.19898(13) 0.0231(9) Uani 1 1 d .
C5 C 0.5026(8) 0.6226(4) 0.19271(15) 0.0289(10) Uani 1 1 d .
H5A H 0.435261 0.641165 0.219827 0.043 Uiso 1 1 calc GR
H5B H 0.386410 0.592034 0.174105 0.043 Uiso 1 1 calc GR
H5C H 0.567166 0.690924 0.180270 0.043 Uiso 1 1 calc GR
C6 C 0.7999(9) 0.5027(4) 0.15578(14) 0.0285(10) Uani 1 1 d .
H6A H 0.878220 0.569117 0.144672 0.043 Uiso 1 1 calc GR
H6B H 0.681420 0.479593 0.136240 0.043 Uiso 1 1 calc GR
H6C H 0.907607 0.440732 0.159349 0.043 Uiso 1 1 calc GR
C7 C 0.5877(9) 0.4247(4) 0.21975(14) 0.0259(9) Uani 1 1 d .
H7A H 0.459627 0.398499 0.202446 0.031 Uiso 1 1 calc R
H7B H 0.702296 0.363990 0.219976 0.031 Uiso 1 1 calc R
C8 C 0.5049(8) 0.4440(4) 0.26438(14) 0.0221(9) Uani 1 1 d .
C9 C 0.6421(7) 0.5214(4) 0.29189(13) 0.0219(9) Uani 1 1 d .
C10 C 0.5969(8) 0.5310(4) 0.33903(13) 0.0218(9) Uani 1 1 d .
H10 H 0.430669 0.523825 0.343461 0.026 Uiso 1 1 calc R
C11 C 0.7142(8) 0.4376(4) 0.36524(14) 0.0226(9) Uani 1 1 d .
C12 C 0.6193(8) 0.3978(4) 0.40335(13) 0.0236(9) Uani 1 1 d .
H12 H 0.476797 0.425796 0.411969 0.028 Uiso 1 1 calc R
C13 C 0.7309(8) 0.3180(4) 0.42863(14) 0.0266(10) Uani 1 1 d .
H13 H 0.663992 0.291922 0.453799 0.032 Uiso 1 1 calc R
C14 C 0.9456(9) 0.2771(4) 0.41580(14) 0.0253(10) Uani 1 1 d .
C15 C 1.0426(8) 0.3132(4) 0.37809(14) 0.0242(9) Uani 1 1 d .
H15 H 1.184400 0.284283 0.369505 0.029 Uiso 1 1 calc R
C16 C 0.9278(8) 0.3930(4) 0.35287(14) 0.0237(9) Uani 1 1 d .
H16 H 0.993714 0.417246 0.327366 0.028 Uiso 1 1 calc R
C17 C 0.6686(8) 0.6543(4) 0.35252(14) 0.0217(9) Uani 1 1 d .
H17 H 0.580302 0.708483 0.334973 0.026 Uiso 1 1 calc R
C18 C 0.6276(7) 0.6862(4) 0.39868(13) 0.0226(9) Uani 1 1 d .
H18A H 0.473441 0.663110 0.406850 0.027 Uiso 1 1 calc R
H18B H 0.735531 0.644670 0.416603 0.027 Uiso 1 1 calc R
C19 C 0.6556(7) 0.8140(4) 0.40592(13) 0.0228(9) Uani 1 1 d .
C20 C 0.6317(7) 0.8598(4) 0.45070(14) 0.0245(9) Uani 1 1 d .
C21 C 0.6249(8) 0.7887(4) 0.48624(14) 0.0248(10) Uani 1 1 d .
H21 H 0.629194 0.709084 0.482800 0.030 Uiso 1 1 calc R
C22 C 0.6116(8) 0.8357(4) 0.52698(13) 0.0261(10) Uani 1 1 d .
H22 H 0.609615 0.787629 0.550744 0.031 Uiso 1 1 calc R
C23 C 0.6015(9) 0.9536(4) 0.53208(15) 0.0295(10) Uani 1 1 d .
H23 H 0.592961 0.984921 0.559349 0.035 Uiso 1 1 calc R
C24 C 0.6039(11) 1.0254(5) 0.49697(16) 0.0372(12) Uani 1 1 d .
H24 H 0.592169 1.104795 0.500536 0.045 Uiso 1 1 calc R
C25 C 0.6237(9) 0.9790(4) 0.45642(15) 0.0325(11) Uani 1 1 d .
H25 H 0.631835 1.027580 0.432859 0.039 Uiso 1 1 calc R

loop_
_atom_site_aniso_label
_atom_site_aniso_U_11
_atom_site_aniso_U_22
_atom_site_aniso_U_33
_atom_site_aniso_U_23
_atom_site_aniso_U_13
_atom_site_aniso_U_12
Cl1 0.0360(6) 0.0280(6) 0.0280(5) 0.0018(4) -0.0039(5) 0.0046(5)
O1 0.0232(15) 0.0315(18) 0.0245(15) -0.0023(13) -0.0026(13) 0.0001(14)
O2 0.0207(15) 0.0323(18) 0.0233(15) -0.0036(13) -0.0006(12) -0.0089(13)
O3 0.0227(16) 0.0310(18) 0.0292(17) -0.0029(14) 0.0041(13) -0.0077(14)
O4 0.0307(17) 0.0281(18) 0.0257(16) 0.0011(14) 0.0009(14) 0.0032(15)
C1 0.021(2) 0.019(2) 0.023(2) -0.0008(16) -0.0026(17) 0.0003(19)
C2 0.020(2) 0.021(2) 0.027(2) -0.0021(17) -0.0019(17) -0.0004(18)
C3 0.023(2) 0.026(2) 0.026(2) -0.0005(18) 0.0021(18) -0.003(2)
C4 0.024(2) 0.025(2) 0.021(2) -0.0013(18) -0.0010(18) -0.0050(19)
C5 0.026(2) 0.033(3) 0.028(2) 0.003(2) 0.0009(19) 0.001(2)
C6 0.032(3) 0.028(3) 0.025(2) -0.0016(19) 0.0022(19) -0.004(2)
C7 0.028(2) 0.023(2) 0.027(2) -0.0013(17) -0.002(2) -0.002(2)
C8 0.024(2) 0.018(2) 0.024(2) 0.0008(17) 0.0016(18) -0.0042(17)
C9 0.022(2) 0.022(2) 0.022(2) 0.0004(17) -0.0013(16) 0.0000(17)
C10 0.0155(19) 0.023(2) 0.027(2) -0.0010(17) 0.0012(17) -0.0029(19)
C11 0.021(2) 0.025(2) 0.021(2) -0.0031(17) -0.0009(17) -0.0023(18)
C12 0.023(2) 0.024(2) 0.024(2) -0.0047(17) 0.0016(18) -0.0007(19)
C13 0.030(2) 0.030(2) 0.020(2) 0.0017(19) 0.0047(18) -0.005(2)
C14 0.032(3) 0.019(2) 0.025(2) -0.0033(17) -0.0048(19) -0.0010(19)
C15 0.022(2) 0.023(2) 0.027(2) -0.0037(18) 0.0013(17) 0.0051(19)
C16 0.025(2) 0.023(2) 0.023(2) -0.0007(17) 0.0049(18) -0.0013(19)
C17 0.021(2) 0.022(2) 0.022(2) 0.0018(17) 0.0001(16) 0.0007(17)
C18 0.0183(19) 0.027(2) 0.023(2) -0.0002(17) -0.0013(16) 0.0016(19)
C19 0.0160(19) 0.029(2) 0.023(2) 0.0010(19) -0.0005(15) 0.0023(18)
C20 0.0149(19) 0.031(2) 0.028(2) -0.0069(18) -0.0017(17) 0.0005(17)
C21 0.018(2) 0.029(2) 0.028(2) -0.0049(18) 0.0000(18) 0.0015(18)
C22 0.0167(19) 0.038(3) 0.024(2) -0.0005(18) -0.0019(17) -0.003(2)
C23 0.027(2) 0.036(3) 0.026(2) -0.0095(19) 0.002(2) -0.006(2)
C24 0.043(3) 0.030(3) 0.039(3) -0.011(2) 0.005(2) 0.000(3)
C25 0.038(3) 0.031(3) 0.028(2) -0.0007(19) 0.004(2) -0.003(2)

loop_
_atom_type_symbol
_atom_type_description
_atom_type_scat_dispersion_real
_atom_type_scat_dispersion_imag
_atom_type_scat_source
C C 0.0181 0.0091 'International Tables Vol C Tables 4.2.6.8 and 6.1.1.4'
H H 0.0000 0.0000 'International Tables Vol C Tables 4.2.6.8 and 6.1.1.4'
Cl Cl 0.3639 0.7018 'International Tables Vol C Tables 4.2.6.8 and 6.1.1.4'
O O 0.0492 0.0322 'International Tables Vol C Tables 4.2.6.8 and 6.1.1.4'

loop_
_exptl_crystal_face_index_h
_exptl_crystal_face_index_k
_exptl_crystal_face_index_l
_exptl_crystal_face_perp_dist
0 -7 8 0.0119
0 7 -8 0.0119
-4 0 0 0.2168
4 0 0 0.2168
0 3 19 0.0118
0 -3 -19 0.0118

loop_
_geom_angle_atom_site_label_1
_geom_angle_atom_site_label_2
_geom_angle_atom_site_label_3
_geom_angle
C1 O2 C2 119.5(3)
O1 C1 O2 118.4(4)
O1 C1 C17 126.8(4)
O2 C1 C17 114.8(4)
O2 C2 C3 112.0(4)
C9 C2 O2 122.2(4)
C9 C2 C3 125.8(4)
C2 C3 H3A 108.7
C2 C3 H3B 108.7
C2 C3 C4 114.1(4)
H3A C3 H3B 107.6
C4 C3 H3A 108.7
C4 C3 H3B 108.7
C3 C4 C5 110.3(4)
C3 C4 C6 108.6(4)
C3 C4 C7 108.7(4)
C5 C4 C6 109.6(4)
C5 C4 C7 108.9(4)
C6 C4 C7 110.6(4)
C4 C5 H5A 109.5
C4 C5 H5B 109.5
C4 C5 H5C 109.5
H5A C5 H5B 109.5
H5A C5 H5C 109.5
H5B C5 H5C 109.5
C4 C6 H6A 109.5
C4 C6 H6B 109.5
C4 C6 H6C 109.5
H6A C6 H6B 109.5
H6A C6 H6C 109.5
H6B C6 H6C 109.5
C4 C7 H7A 108.8
C4 C7 H7B 108.8
H7A C7 H7B 107.7
C8 C7 C4 113.7(4)
C8 C7 H7A 108.8
C8 C7 H7B 108.8
O3 C8 C7 122.6(4)
O3 C8 C9 119.8(4)
C9 C8 C7 117.5(4)
C2 C9 C8 118.3(4)
C2 C9 C10 120.1(4)
C8 C9 C10 121.5(4)
C9 C10 H10 107.8
C9 C10 C11 113.5(4)
C9 C10 C17 106.8(3)
C11 C10 H10 107.8
C11 C10 C17 112.9(4)
C17 C10 H10 107.8
C12 C11 C10 121.4(4)
C12 C11 C16 117.8(4)
C16 C11 C10 120.8(4)
C11 C12 H12 119.1
C13 C12 C11 121.8(4)
C13 C12 H12 119.1
C12 C13 H13 120.5
C12 C13 C14 118.9(4)
C14 C13 H13 120.5
C13 C14 Cl1 120.0(4)
C15 C14 Cl1 119.2(4)
C15 C14 C13 120.8(4)
C14 C15 H15 120.2
C14 C15 C16 119.7(4)
C16 C15 H15 120.2
C11 C16 H16 119.5
C15 C16 C11 121.0(4)
C15 C16 H16 119.5
C1 C17 C10 106.6(4)
C1 C17 H17 107.3
C10 C17 H17 107.3
C18 C17 C1 111.5(4)
C18 C17 C10 116.4(4)
C18 C17 H17 107.3
C17 C18 H18A 109.3
C17 C18 H18B 109.3
H18A C18 H18B 108.0
C19 C18 C17 111.5(4)
C19 C18 H18A 109.3
C19 C18 H18B 109.3
O4 C19 C18 121.3(4)
O4 C19 C20 120.3(4)
C20 C19 C18 118.5(4)
C21 C20 C19 122.7(4)
C21 C20 C25 119.0(4)
C25 C20 C19 118.2(4)
C20 C21 H21 119.8
C20 C21 C22 120.4(5)
C22 C21 H21 119.8
C21 C22 H22 120.1
C23 C22 C21 119.8(4)
C23 C22 H22 120.1
C22 C23 H23 119.8
C22 C23 C24 120.4(4)
C24 C23 H23 119.8
C23 C24 H24 120.1
C23 C24 C25 119.8(5)
C25 C24 H24 120.1
C20 C25 H25 119.8
C24 C25 C20 120.4(5)
C24 C25 H25 119.8

loop_
_geom_bond_atom_site_label_1
_geom_bond_atom_site_label_2
_geom_bond_distance
Cl1 C14 1.745(5)
O1 C1 1.195(5)
O2 C1 1.378(5)
O2 C2 1.387(5)
O3 C8 1.231(5)
O4 C19 1.220(5)
C1 C17 1.525(6)
C2 C3 1.475(6)
C2 C9 1.355(6)
C3 H3A 0.9700
C3 H3B 0.9700
C3 C4 1.531(6)
C4 C5 1.531(7)
C4 C6 1.531(6)
C4 C7 1.535(6)
C5 H5A 0.9600
C5 H5B 0.9600
C5 H5C 0.9600
C6 H6A 0.9600
C6 H6B 0.9600
C6 H6C 0.9600
C7 H7A 0.9700
C7 H7B 0.9700
C7 C8 1.496(6)
C8 C9 1.478(6)
C9 C10 1.504(6)
C10 H10 0.9800
C10 C11 1.521(6)
C10 C17 1.548(6)
C11 C12 1.394(6)
C11 C16 1.400(7)
C12 H12 0.9300
C12 C13 1.380(7)
C13 H13 0.9300
C13 C14 1.395(7)
C14 C15 1.375(6)
C15 H15 0.9300
C15 C16 1.388(6)
C16 H16 0.9300
C17 H17 0.9800
C17 C18 1.511(6)
C18 H18A 0.9700
C18 H18B 0.9700
C18 C19 1.509(7)
C19 C20 1.507(6)
C20 C21 1.386(7)
C20 C25 1.394(7)
C21 H21 0.9300
C21 C22 1.390(6)
C22 H22 0.9300
C22 C23 1.378(7)
C23 H23 0.9300
C23 C24 1.380(7)
C24 H24 0.9300
C24 C25 1.385(7)
C25 H25 0.9300

loop_
_exptl_oxdiff_crystal_face_indexfrac_h
_exptl_oxdiff_crystal_face_indexfrac_k
_exptl_oxdiff_crystal_face_indexfrac_l
_exptl_oxdiff_crystal_face_x
_exptl_oxdiff_crystal_face_y
_exptl_oxdiff_crystal_face_z
-0.0043 -6.9989 8.0271 0.1167 0.0713 1.0009
0.0043 6.9989 -8.0271 -0.1167 -0.0713 -1.0009
-3.9992 0.0203 0.0042 0.9257 0.4940 -0.1448
3.9992 -0.0203 -0.0042 -0.9257 -0.4940 0.1448
0.0091 3.0070 19.0257 0.4781 -0.8979 0.0064
-0.0091 -3.0070 -19.0257 -0.4781 0.8979 -0.0064
